data_7207467
loop_
_publ_author_name
'Kan, Wei-Qiu'
'Ma, Jian-Fang'
'Liu, Ying-Ying'
'Yang, Jin'
'Liu, Bo'

_publ_section_title
;
 0D, 2D and 3D metal phosphonates assembled from a new
 2&#x2032;-carboxybiphenyl-4-ylmethylphosphonic acid: Syntheses,
 topological structures and photoluminescent properties
;
_journal_issue 6
_journal_name_full CrystEngComm
_journal_page_first 2268
_journal_paper_doi 10.1039/c2ce06479k
_journal_volume 14
_journal_year 2012
_chemical_formula_moiety 'C28 H20 O10 P2 Zn3, (H2 O)'
_chemical_formula_sum 'C28 H22 O11 P2 Zn3'
_chemical_formula_weight 792.51
_chemical_name_systematic
;
?
;
_space_group_IT_number 14
_symmetry_cell_setting monoclinic
_symmetry_space_group_name_Hall '-P 2ybc'
_symmetry_space_group_name_H-M 'P 1 21/c 1'
_atom_sites_solution_hydrogens geom
_atom_sites_solution_primary direct
_atom_sites_solution_secondary difmap
_audit_creation_method SHELXL-97
_cell_angle_alpha 90.000(5)
_cell_angle_beta 99.099(5)
_cell_angle_gamma 90.000(5)
_cell_formula_units_Z 4
_cell_length_a 15.076(5)
_cell_length_b 10.156(5)
_cell_length_c 19.074(5)
_cell_measurement_reflns_used 3025
_cell_measurement_temperature 293(2)
_cell_measurement_theta_max 29.0609
_cell_measurement_theta_min 3.0984
_cell_volume 2883.7(19)
_computing_cell_refinement CrysAlis
_computing_data_collection 'CrysAlis (Oxford Diffraction, 2006)'
_computing_data_reduction CrysAlis
_computing_structure_refinement 'SHELXL-97 (Sheldrick, 1997)'
_computing_structure_solution 'SHELXL-97 (Sheldrick, 1997)'
_diffrn_ambient_temperature 293(2)
_diffrn_detector_area_resol_mean 10.0
_diffrn_measured_fraction_theta_full 0.996
_diffrn_measured_fraction_theta_max 0.996
_diffrn_measurement_device_type 'Oxford Diffraction Gemini R Ultra'
_diffrn_measurement_method '\w scan'
_diffrn_radiation_monochromator graphite
_diffrn_radiation_source 'fine-focus sealed tube'
_diffrn_radiation_type MoK\a
_diffrn_radiation_wavelength 0.71069
_diffrn_reflns_av_R_equivalents 0.0514
_diffrn_reflns_av_sigmaI/netI 0.0781
_diffrn_reflns_limit_h_max 14
_diffrn_reflns_limit_h_min -18
_diffrn_reflns_limit_k_max 12
_diffrn_reflns_limit_k_min -9
_diffrn_reflns_limit_l_max 22
_diffrn_reflns_limit_l_min -18
_diffrn_reflns_number 11778
_diffrn_reflns_theta_full 25.35
_diffrn_reflns_theta_max 25.35
_diffrn_reflns_theta_min 3.10
_exptl_absorpt_coefficient_mu 2.648
_exptl_absorpt_correction_T_max 0.6766
_exptl_absorpt_correction_T_min 0.6062
_exptl_absorpt_correction_type multi-scan
_exptl_absorpt_process_details
;
CrysAlis (Oxford Diffraction, 2006)
;
_exptl_crystal_colour colourless
_exptl_crystal_density_diffrn 1.825
_exptl_crystal_density_method 'not measured'
_exptl_crystal_description block
_exptl_crystal_F_000 1592
_exptl_crystal_size_max 0.21
_exptl_crystal_size_mid 0.18
_exptl_crystal_size_min 0.16
_refine_diff_density_max 0.684
_refine_diff_density_min -0.571
_refine_diff_density_rms 0.111
_refine_ls_extinction_method none
_refine_ls_goodness_of_fit_ref 1.031
_refine_ls_hydrogen_treatment constr
_refine_ls_matrix_type full
_refine_ls_number_parameters 397
_refine_ls_number_reflns 5257
_refine_ls_number_restraints 0
_refine_ls_restrained_S_all 1.031
_refine_ls_R_factor_all 0.0747
_refine_ls_R_factor_gt 0.0468
_refine_ls_shift/su_max 0.001
_refine_ls_shift/su_mean 0.000
_refine_ls_structure_factor_coef Fsqd
_refine_ls_weighting_details 'calc w=1/[\s^2^(Fo^2^)+(0.0373P)^2^+0.0000P] where P=(Fo^2^+2Fc^2^)/3'
_refine_ls_weighting_scheme calc
_refine_ls_wR_factor_gt 0.0910
_refine_ls_wR_factor_ref 0.1039
_reflns_number_gt 3845
_reflns_number_total 5257
_reflns_threshold_expression >2\s(I)
_cod_data_source_file c2ce06479k.txt
_cod_data_source_block compound-3
_cod_original_sg_symbol_H-M 'P 21/c'
_cod_database_code 7207467

loop_
_symmetry_equiv_pos_as_xyz
'x, y, z'
'-x, y+1/2, -z+1/2'
'-x, -y, -z'
'x, -y-1/2, z-1/2'

loop_
_atom_site_label
_atom_site_type_symbol
_atom_site_fract_x
_atom_site_fract_y
_atom_site_fract_z
_atom_site_U_iso_or_equiv
_atom_site_adp_type
_atom_site_occupancy
_atom_site_symmetry_multiplicity
_atom_site_calc_flag
_atom_site_refinement_flags
Zn1 Zn 0.63043(4) 0.03299(6) 0.94740(3) 0.02434(16) Uani 1 1 d .
Zn2 Zn 0.53194(4) 0.32506(6) 0.92052(3) 0.02448(16) Uani 1 1 d .
Zn3 Zn 0.58842(4) -0.18808(5) 0.80544(3) 0.02201(16) Uani 1 1 d .
P1 P 0.59719(9) -0.23672(13) 0.46835(6) 0.0232(3) Uani 1 1 d .
P2 P 0.52544(8) 0.58608(13) 0.67905(6) 0.0204(3) Uani 1 1 d .
C1 C 0.7092(3) -0.1718(5) 0.4862(2) 0.0307(12) Uani 1 1 d .
H1A H 0.7485 -0.2311 0.4656 0.037 Uiso 1 1 calc R
H1B H 0.7099 -0.0881 0.4618 0.037 Uiso 1 1 calc R
C2 C 0.7485(3) -0.1508(5) 0.5634(2) 0.0281(12) Uani 1 1 d .
C3 C 0.8158(3) -0.2316(6) 0.5968(3) 0.0353(13) Uani 1 1 d .
H3 H 0.8325 -0.3053 0.5730 0.042 Uiso 1 1 calc R
C4 C 0.8590(3) -0.2055(6) 0.6648(3) 0.0352(13) Uani 1 1 d .
H4 H 0.9053 -0.2604 0.6854 0.042 Uiso 1 1 calc R
C5 C 0.8346(3) -0.0992(5) 0.7028(3) 0.0297(12) Uani 1 1 d .
C6 C 0.7640(4) -0.0192(5) 0.6703(3) 0.0338(13) Uani 1 1 d .
H6 H 0.7449 0.0518 0.6949 0.041 Uiso 1 1 calc R
C7 C 0.7227(4) -0.0461(5) 0.6017(3) 0.0346(13) Uani 1 1 d .
H7 H 0.6762 0.0080 0.5809 0.042 Uiso 1 1 calc R
C8 C 0.8880(3) -0.0629(5) 0.7730(2) 0.0294(12) Uani 1 1 d .
C9 C 0.9811(4) -0.0524(6) 0.7765(3) 0.0399(14) Uani 1 1 d .
H9 H 1.0063 -0.0732 0.7364 0.048 Uiso 1 1 calc R
C10 C 1.0367(4) -0.0129(6) 0.8366(3) 0.0423(15) Uani 1 1 d .
H10 H 1.0985 -0.0095 0.8375 0.051 Uiso 1 1 calc R
C11 C 1.0001(4) 0.0220(6) 0.8960(3) 0.0394(14) Uani 1 1 d .
H11 H 1.0367 0.0534 0.9363 0.047 Uiso 1 1 calc R
C12 C 0.9095(4) 0.0101(5) 0.8949(3) 0.0341(13) Uani 1 1 d .
H12 H 0.8852 0.0334 0.9351 0.041 Uiso 1 1 calc R
C13 C 0.8528(3) -0.0362(5) 0.8352(2) 0.0276(12) Uani 1 1 d .
C14 C 0.7568(3) -0.0618(5) 0.8431(2) 0.0268(12) Uani 1 1 d .
C15 C 0.6265(3) 0.5148(5) 0.6575(2) 0.0319(13) Uani 1 1 d .
H15A H 0.6112 0.4406 0.6258 0.038 Uiso 1 1 calc R
H15B H 0.6574 0.5795 0.6327 0.038 Uiso 1 1 calc R
C16 C 0.6885(3) 0.4689(5) 0.7230(3) 0.0294(12) Uani 1 1 d .
C17 C 0.7474(3) 0.5556(5) 0.7621(3) 0.0346(13) Uani 1 1 d .
H17 H 0.7517 0.6412 0.7457 0.041 Uiso 1 1 calc R
C18 C 0.8003(3) 0.5180(5) 0.8251(3) 0.0335(13) Uani 1 1 d .
H18 H 0.8402 0.5781 0.8498 0.040 Uiso 1 1 calc R
C19 C 0.7943(3) 0.3914(5) 0.8517(3) 0.0322(13) Uani 1 1 d .
C20 C 0.7358(4) 0.3037(5) 0.8117(3) 0.0365(14) Uani 1 1 d .
H20 H 0.7314 0.2178 0.8277 0.044 Uiso 1 1 calc R
C21 C 0.6843(4) 0.3420(6) 0.7488(3) 0.0371(14) Uani 1 1 d .
H21 H 0.6459 0.2813 0.7232 0.045 Uiso 1 1 calc R
C22 C 0.8493(3) 0.3539(5) 0.9210(3) 0.0285(12) Uani 1 1 d .
C23 C 0.9414(4) 0.3714(6) 0.9300(3) 0.0385(14) Uani 1 1 d .
H23 H 0.9669 0.4058 0.8926 0.046 Uiso 1 1 calc R
C24 C 0.9965(4) 0.3398(6) 0.9923(3) 0.0453(15) Uani 1 1 d .
H24 H 1.0582 0.3522 0.9961 0.054 Uiso 1 1 calc R
C25 C 0.9612(4) 0.2902(6) 1.0487(3) 0.0437(15) Uani 1 1 d .
H25 H 0.9981 0.2715 1.0914 0.052 Uiso 1 1 calc R
C26 C 0.8699(4) 0.2684(6) 1.0410(3) 0.0397(14) Uani 1 1 d .
H26 H 0.8457 0.2314 1.0784 0.048 Uiso 1 1 calc R
C27 C 0.8131(4) 0.3007(5) 0.9785(3) 0.0296(12) Uani 1 1 d .
C28 C 0.7157(4) 0.2758(6) 0.9758(2) 0.0307(12) Uani 1 1 d .
O1 O 0.5390(2) -0.1527(3) 0.50772(15) 0.0276(8) Uani 1 1 d .
O2 O 0.5653(2) -0.2215(3) 0.38853(15) 0.0306(8) Uani 1 1 d .
O3 O 0.5980(2) -0.3798(3) 0.49105(16) 0.0304(8) Uani 1 1 d .
O4 O 0.7139(2) -0.1468(4) 0.80431(18) 0.0348(9) Uani 1 1 d .
O5 O 0.7266(2) 0.0016(4) 0.89067(18) 0.0382(9) Uani 1 1 d .
O6 O 0.4669(2) 0.6347(3) 0.60897(15) 0.0231(7) Uani 1 1 d .
O7 O 0.4751(2) 0.4807(3) 0.71258(15) 0.0288(8) Uani 1 1 d .
O8 O 0.5473(2) 0.7038(3) 0.72523(16) 0.0306(8) Uani 1 1 d .
O9 O 0.6918(2) 0.1733(3) 1.00578(16) 0.0330(9) Uani 1 1 d .
O10 O 0.6606(2) 0.3578(4) 0.94468(17) 0.0337(9) Uani 1 1 d .
O1W O 0.4976(2) 0.4748(3) 0.85613(16) 0.0330(9) Uani 1 1 d .

loop_
_atom_site_aniso_label
_atom_site_aniso_U_11
_atom_site_aniso_U_22
_atom_site_aniso_U_33
_atom_site_aniso_U_23
_atom_site_aniso_U_13
_atom_site_aniso_U_12
Zn1 0.0333(4) 0.0166(3) 0.0227(3) 0.0006(2) 0.0034(2) -0.0017(3)
Zn2 0.0302(4) 0.0190(3) 0.0252(3) 0.0006(2) 0.0072(2) -0.0019(3)
Zn3 0.0293(3) 0.0185(3) 0.0179(3) -0.0011(2) 0.0029(2) -0.0026(3)
P1 0.0357(8) 0.0169(7) 0.0177(6) -0.0010(5) 0.0068(5) 0.0027(6)
P2 0.0286(7) 0.0157(7) 0.0163(6) -0.0005(5) 0.0021(5) 0.0002(6)
C1 0.036(3) 0.026(3) 0.032(3) -0.002(2) 0.010(2) -0.001(3)
C2 0.032(3) 0.026(3) 0.028(3) -0.001(2) 0.011(2) -0.008(3)
C3 0.036(3) 0.033(3) 0.038(3) -0.007(3) 0.007(2) 0.006(3)
C4 0.030(3) 0.039(4) 0.036(3) 0.002(3) 0.005(2) 0.011(3)
C5 0.029(3) 0.028(3) 0.035(3) 0.003(2) 0.013(2) -0.001(3)
C6 0.040(3) 0.031(3) 0.032(3) -0.006(2) 0.011(2) 0.004(3)
C7 0.035(3) 0.036(3) 0.033(3) 0.003(3) 0.005(2) 0.010(3)
C8 0.030(3) 0.028(3) 0.031(3) 0.004(2) 0.007(2) -0.002(3)
C9 0.040(4) 0.048(4) 0.033(3) 0.001(3) 0.011(3) -0.003(3)
C10 0.029(3) 0.045(4) 0.054(4) 0.003(3) 0.008(3) -0.008(3)
C11 0.037(4) 0.039(4) 0.040(3) -0.003(3) -0.004(3) -0.012(3)
C12 0.039(3) 0.030(3) 0.034(3) -0.008(3) 0.006(2) -0.002(3)
C13 0.030(3) 0.024(3) 0.029(3) 0.001(2) 0.006(2) -0.005(2)
C14 0.034(3) 0.024(3) 0.024(3) 0.005(2) 0.007(2) 0.005(3)
C15 0.044(3) 0.032(3) 0.021(2) 0.003(2) 0.007(2) 0.011(3)
C16 0.031(3) 0.029(3) 0.030(3) 0.000(2) 0.011(2) 0.010(3)
C17 0.035(3) 0.026(3) 0.044(3) 0.009(3) 0.011(3) -0.003(3)
C18 0.030(3) 0.026(3) 0.043(3) -0.001(3) 0.002(2) -0.004(3)
C19 0.030(3) 0.032(3) 0.036(3) 0.004(3) 0.007(2) 0.000(3)
C20 0.048(4) 0.023(3) 0.036(3) 0.008(3) 0.002(3) 0.002(3)
C21 0.046(4) 0.027(3) 0.035(3) -0.008(3) -0.004(2) 0.002(3)
C22 0.031(3) 0.019(3) 0.035(3) -0.003(2) 0.003(2) 0.001(2)
C23 0.031(3) 0.039(4) 0.047(3) 0.005(3) 0.011(3) -0.004(3)
C24 0.035(4) 0.042(4) 0.056(4) -0.001(3) -0.002(3) 0.001(3)
C25 0.042(4) 0.039(4) 0.045(3) 0.004(3) -0.009(3) 0.002(3)
C26 0.046(4) 0.036(4) 0.035(3) 0.006(3) 0.001(3) -0.005(3)
C27 0.038(3) 0.017(3) 0.034(3) -0.002(2) 0.006(2) -0.001(2)
C28 0.040(3) 0.029(3) 0.023(3) -0.004(2) 0.004(2) -0.002(3)
O1 0.037(2) 0.023(2) 0.0258(17) -0.0023(15) 0.0160(14) 0.0033(17)
O2 0.046(2) 0.029(2) 0.0171(16) -0.0029(15) 0.0069(14) 0.0084(18)
O3 0.052(2) 0.0160(19) 0.0254(18) -0.0011(15) 0.0134(15) 0.0041(17)
O4 0.029(2) 0.034(2) 0.042(2) -0.0151(18) 0.0105(16) -0.0087(18)
O5 0.038(2) 0.042(2) 0.038(2) -0.0078(19) 0.0193(17) -0.0010(19)
O6 0.033(2) 0.0151(18) 0.0204(16) 0.0026(14) 0.0022(13) 0.0001(15)
O7 0.041(2) 0.0217(19) 0.0227(17) 0.0033(15) 0.0032(14) -0.0087(17)
O8 0.041(2) 0.022(2) 0.0274(18) -0.0059(15) 0.0001(15) -0.0020(17)
O9 0.047(2) 0.026(2) 0.0238(18) -0.0031(16) -0.0010(15) -0.0169(18)
O10 0.028(2) 0.029(2) 0.043(2) 0.0008(18) 0.0025(16) -0.0042(18)
O1W 0.051(2) 0.024(2) 0.0235(17) 0.0056(15) 0.0039(15) -0.0032(18)

loop_
_atom_type_symbol
_atom_type_description
_atom_type_scat_dispersion_real
_atom_type_scat_dispersion_imag
_atom_type_scat_source
C C 0.0033 0.0016 'International Tables Vol C Tables 4.2.6.8 and 6.1.1.4'
H H 0.0000 0.0000 'International Tables Vol C Tables 4.2.6.8 and 6.1.1.4'
O O 0.0106 0.0060 'International Tables Vol C Tables 4.2.6.8 and 6.1.1.4'
P P 0.1023 0.0942 'International Tables Vol C Tables 4.2.6.8 and 6.1.1.4'
Zn Zn 0.2839 1.4301 'International Tables Vol C Tables 4.2.6.8 and 6.1.1.4'

loop_
_geom_angle_atom_site_label_1
_geom_angle_atom_site_label_2
_geom_angle_atom_site_label_3
_geom_angle
_geom_angle_site_symmetry_1
_geom_angle_site_symmetry_3
O3 Zn1 O9 119.26(14) 4_556 .
O3 Zn1 O5 112.22(15) 4_556 .
O9 Zn1 O5 96.20(15) . .
O3 Zn1 O6 117.12(15) 4_556 2_646
O9 Zn1 O6 100.01(14) . 2_646
O5 Zn1 O6 109.58(14) . 2_646
O1 Zn2 O10 117.81(14) 2_656 .
O1 Zn2 O1W 103.73(14) 2_656 .
O10 Zn2 O1W 99.72(15) . .
O1 Zn2 O6 110.50(14) 2_656 2_646
O10 Zn2 O6 100.21(14) . 2_646
O1W Zn2 O6 125.41(13) . 2_646
O8 Zn3 O2 108.08(15) 1_545 4_556
O8 Zn3 O4 108.00(14) 1_545 .
O2 Zn3 O4 114.76(15) 4_556 .
O8 Zn3 O7 105.94(14) 1_545 2_646
O2 Zn3 O7 114.58(14) 4_556 2_646
O4 Zn3 O7 104.97(15) . 2_646
O1 P1 O3 112.30(18) . .
O1 P1 O2 108.83(19) . .
O3 P1 O2 111.59(19) . .
O1 P1 C1 107.6(2) . .
O3 P1 C1 109.5(2) . .
O2 P1 C1 106.8(2) . .
O8 P2 O7 113.38(18) . .
O8 P2 O6 107.14(19) . .
O7 P2 O6 109.44(18) . .
O8 P2 C15 110.0(2) . .
O7 P2 C15 108.2(2) . .
O6 P2 C15 108.51(19) . .
C2 C1 P1 116.6(3) . .
C2 C1 H1A 108.1 . .
P1 C1 H1A 108.1 . .
C2 C1 H1B 108.1 . .
P1 C1 H1B 108.1 . .
H1A C1 H1B 107.3 . .
C3 C2 C7 117.5(5) . .
C3 C2 C1 120.8(5) . .
C7 C2 C1 121.7(5) . .
C2 C3 C4 121.5(5) . .
C2 C3 H3 119.3 . .
C4 C3 H3 119.3 . .
C5 C4 C3 121.1(5) . .
C5 C4 H4 119.4 . .
C3 C4 H4 119.4 . .
C4 C5 C6 117.8(5) . .
C4 C5 C8 120.8(5) . .
C6 C5 C8 121.1(5) . .
C7 C6 C5 120.0(5) . .
C7 C6 H6 120.0 . .
C5 C6 H6 120.0 . .
C2 C7 C6 122.1(5) . .
C2 C7 H7 119.0 . .
C6 C7 H7 119.0 . .
C9 C8 C13 117.2(4) . .
C9 C8 C5 117.1(4) . .
C13 C8 C5 125.7(5) . .
C10 C9 C8 122.6(5) . .
C10 C9 H9 118.7 . .
C8 C9 H9 118.7 . .
C9 C10 C11 119.4(5) . .
C9 C10 H10 120.3 . .
C11 C10 H10 120.3 . .
C12 C11 C10 119.5(5) . .
C12 C11 H11 120.2 . .
C10 C11 H11 120.2 . .
C11 C12 C13 121.6(5) . .
C11 C12 H12 119.2 . .
C13 C12 H12 119.2 . .
C12 C13 C8 119.4(5) . .
C12 C13 C14 117.0(4) . .
C8 C13 C14 123.5(4) . .
O4 C14 O5 124.7(5) . .
O4 C14 C13 118.6(4) . .
O5 C14 C13 116.7(4) . .
C16 C15 P2 111.8(3) . .
C16 C15 H15A 109.2 . .
P2 C15 H15A 109.2 . .
C16 C15 H15B 109.2 . .
P2 C15 H15B 109.2 . .
H15A C15 H15B 107.9 . .
C17 C16 C21 117.5(5) . .
C17 C16 C15 120.7(5) . .
C21 C16 C15 121.7(5) . .
C16 C17 C18 121.7(5) . .
C16 C17 H17 119.1 . .
C18 C17 H17 119.1 . .
C17 C18 C19 120.6(5) . .
C17 C18 H18 119.7 . .
C19 C18 H18 119.7 . .
C18 C19 C20 117.6(5) . .
C18 C19 C22 119.9(5) . .
C20 C19 C22 122.4(5) . .
C21 C20 C19 121.1(5) . .
C21 C20 H20 119.4 . .
C19 C20 H20 119.4 . .
C20 C21 C16 121.5(5) . .
C20 C21 H21 119.3 . .
C16 C21 H21 119.3 . .
C23 C22 C27 117.3(5) . .
C23 C22 C19 118.9(4) . .
C27 C22 C19 123.9(5) . .
C24 C23 C22 122.3(5) . .
C24 C23 H23 118.9 . .
C22 C23 H23 118.9 . .
C25 C24 C23 120.5(6) . .
C25 C24 H24 119.7 . .
C23 C24 H24 119.7 . .
C24 C25 C26 118.7(5) . .
C24 C25 H25 120.6 . .
C26 C25 H25 120.6 . .
C25 C26 C27 121.4(5) . .
C25 C26 H26 119.3 . .
C27 C26 H26 119.3 . .
C26 C27 C22 119.7(5) . .
C26 C27 C28 117.4(4) . .
C22 C27 C28 122.9(4) . .
O10 C28 O9 123.0(5) . .
O10 C28 C27 118.7(5) . .
O9 C28 C27 118.3(5) . .
P1 O1 Zn2 137.6(2) . 2_646
P1 O2 Zn3 135.0(2) . 4
P1 O3 Zn1 131.50(19) . 4
C14 O4 Zn3 123.9(3) . .
C14 O5 Zn1 149.7(4) . .
P2 O6 Zn1 124.97(19) . 2_656
P2 O6 Zn2 120.93(18) . 2_656
Zn1 O6 Zn2 112.95(14) 2_656 2_656
P2 O7 Zn3 143.74(19) . 2_656
P2 O8 Zn3 161.9(2) . 1_565
C28 O9 Zn1 119.1(3) . .
C28 O10 Zn2 123.9(4) . .

loop_
_geom_bond_atom_site_label_1
_geom_bond_atom_site_label_2
_geom_bond_distance
_geom_bond_site_symmetry_2
Zn1 O3 1.866(3) 4_556
Zn1 O9 1.949(3) .
Zn1 O5 1.968(3) .
Zn1 O6 1.969(3) 2_646
Zn2 O1 1.879(3) 2_656
Zn2 O10 1.950(3) .
Zn2 O1W 1.972(3) .
Zn2 O6 2.014(3) 2_646
Zn3 O8 1.905(3) 1_545
Zn3 O2 1.911(3) 4_556
Zn3 O4 1.941(3) .
Zn3 O7 1.968(3) 2_646
P1 O1 1.507(3) .
P1 O3 1.516(4) .
P1 O2 1.530(3) .
P1 C1 1.795(5) .
P2 O8 1.491(3) .
P2 O7 1.511(3) .
P2 O6 1.561(3) .
P2 C15 1.792(5) .
C1 C2 1.512(6) .
C1 H1A 0.9700 .
C1 H1B 0.9700 .
C2 C3 1.380(7) .
C2 C7 1.381(7) .
C3 C4 1.383(7) .
C3 H3 0.9300 .
C4 C5 1.382(7) .
C4 H4 0.9300 .
C5 C6 1.403(7) .
C5 C8 1.495(7) .
C6 C7 1.384(7) .
C6 H6 0.9300 .
C7 H7 0.9300 .
C8 C9 1.399(7) .
C8 C13 1.401(7) .
C9 C10 1.369(7) .
C9 H9 0.9300 .
C10 C11 1.382(7) .
C10 H10 0.9300 .
C11 C12 1.368(7) .
C11 H11 0.9300 .
C12 C13 1.393(7) .
C12 H12 0.9300 .
C13 C14 1.500(7) .
C14 O4 1.249(6) .
C14 O5 1.255(6) .
C15 C16 1.511(7) .
C15 H15A 0.9700 .
C15 H15B 0.9700 .
C16 C17 1.382(7) .
C16 C21 1.385(7) .
C17 C18 1.387(7) .
C17 H17 0.9300 .
C18 C19 1.391(7) .
C18 H18 0.9300 .
C19 C20 1.394(7) .
C19 C22 1.494(7) .
C20 C21 1.377(7) .
C20 H20 0.9300 .
C21 H21 0.9300 .
C22 C23 1.382(7) .
C22 C27 1.408(7) .
C23 C24 1.377(7) .
C23 H23 0.9300 .
C24 C25 1.370(8) .
C24 H24 0.9300 .
C25 C26 1.378(8) .
C25 H25 0.9300 .
C26 C27 1.393(7) .
C26 H26 0.9300 .
C27 C28 1.484(7) .
C28 O10 1.257(6) .
C28 O9 1.267(6) .
O1 Zn2 1.879(3) 2_646
O2 Zn3 1.911(3) 4
O3 Zn1 1.866(3) 4
O6 Zn1 1.969(3) 2_656
O6 Zn2 2.014(3) 2_656
O7 Zn3 1.968(3) 2_656
O8 Zn3 1.905(3) 1_565

loop_
_geom_torsion_atom_site_label_1
_geom_torsion_atom_site_label_2
_geom_torsion_atom_site_label_3
_geom_torsion_atom_site_label_4
_geom_torsion
_geom_torsion_site_symmetry_1
_geom_torsion_site_symmetry_4
O1 P1 C1 C2 51.4(4) . .
O3 P1 C1 C2 -70.8(4) . .
O2 P1 C1 C2 168.2(4) . .
P1 C1 C2 C3 108.3(5) . .
P1 C1 C2 C7 -75.7(6) . .
C7 C2 C3 C4 -3.1(8) . .
C1 C2 C3 C4 173.0(5) . .
C2 C3 C4 C5 1.9(8) . .
C3 C4 C5 C6 0.5(8) . .
C3 C4 C5 C8 -173.2(5) . .
C4 C5 C6 C7 -1.6(7) . .
C8 C5 C6 C7 172.2(5) . .
C3 C2 C7 C6 2.1(8) . .
C1 C2 C7 C6 -174.1(5) . .
C5 C6 C7 C2 0.3(8) . .
C4 C5 C8 C9 49.5(7) . .
C6 C5 C8 C9 -124.1(5) . .
C4 C5 C8 C13 -131.8(6) . .
C6 C5 C8 C13 54.6(7) . .
C13 C8 C9 C10 -2.5(8) . .
C5 C8 C9 C10 176.3(5) . .
C8 C9 C10 C11 -1.9(9) . .
C9 C10 C11 C12 3.3(9) . .
C10 C11 C12 C13 -0.2(8) . .
C11 C12 C13 C8 -4.3(8) . .
C11 C12 C13 C14 172.3(5) . .
C9 C8 C13 C12 5.6(8) . .
C5 C8 C13 C12 -173.2(5) . .
C9 C8 C13 C14 -170.8(5) . .
C5 C8 C13 C14 10.4(8) . .
C12 C13 C14 O4 -152.4(5) . .
C8 C13 C14 O4 24.0(7) . .
C12 C13 C14 O5 25.1(7) . .
C8 C13 C14 O5 -158.5(5) . .
O8 P2 C15 C16 61.3(4) . .
O7 P2 C15 C16 -63.1(4) . .
O6 P2 C15 C16 178.2(4) . .
P2 C15 C16 C17 -84.7(5) . .
P2 C15 C16 C21 90.8(5) . .
C21 C16 C17 C18 -0.3(8) . .
C15 C16 C17 C18 175.3(5) . .
C16 C17 C18 C19 -1.2(8) . .
C17 C18 C19 C20 2.0(8) . .
C17 C18 C19 C22 -177.8(5) . .
C18 C19 C20 C21 -1.3(8) . .
C22 C19 C20 C21 178.4(5) . .
C19 C20 C21 C16 -0.2(8) . .
C17 C16 C21 C20 1.0(8) . .
C15 C16 C21 C20 -174.6(5) . .
C18 C19 C22 C23 -54.9(7) . .
C20 C19 C22 C23 125.4(6) . .
C18 C19 C22 C27 125.3(6) . .
C20 C19 C22 C27 -54.4(7) . .
C27 C22 C23 C24 -0.5(8) . .
C19 C22 C23 C24 179.7(5) . .
C22 C23 C24 C25 -0.6(9) . .
C23 C24 C25 C26 2.2(9) . .
C24 C25 C26 C27 -2.6(9) . .
C25 C26 C27 C22 1.5(8) . .
C25 C26 C27 C28 -178.9(5) . .
C23 C22 C27 C26 0.0(7) . .
C19 C22 C27 C26 179.8(5) . .
C23 C22 C27 C28 -179.5(5) . .
C19 C22 C27 C28 0.3(8) . .
C26 C27 C28 O10 141.6(5) . .
C22 C27 C28 O10 -38.9(7) . .
C26 C27 C28 O9 -37.6(7) . .
C22 C27 C28 O9 141.9(5) . .
O3 P1 O1 Zn2 1.7(4) . 2_646
O2 P1 O1 Zn2 125.8(3) . 2_646
C1 P1 O1 Zn2 -118.8(3) . 2_646
O1 P1 O2 Zn3 -167.8(3) . 4
O3 P1 O2 Zn3 -43.4(4) . 4
C1 P1 O2 Zn3 76.3(4) . 4
O1 P1 O3 Zn1 161.6(3) . 4
O2 P1 O3 Zn1 39.1(3) . 4
C1 P1 O3 Zn1 -79.0(3) . 4
O5 C14 O4 Zn3 4.8(7) . .
C13 C14 O4 Zn3 -177.9(3) . .
O8 Zn3 O4 C14 168.5(4) 1_545 .
O2 Zn3 O4 C14 -70.8(4) 4_556 .
O7 Zn3 O4 C14 55.9(4) 2_646 .
O4 C14 O5 Zn1 6.0(10) . .
C13 C14 O5 Zn1 -171.3(5) . .
O3 Zn1 O5 C14 53.0(7) 4_556 .
O9 Zn1 O5 C14 178.1(7) . .
O6 Zn1 O5 C14 -78.9(7) 2_646 .
O8 P2 O6 Zn1 -146.2(2) . 2_656
O7 P2 O6 Zn1 -22.9(3) . 2_656
C15 P2 O6 Zn1 95.0(3) . 2_656
O8 P2 O6 Zn2 20.7(3) . 2_656
O7 P2 O6 Zn2 144.0(2) . 2_656
C15 P2 O6 Zn2 -98.1(3) . 2_656
O8 P2 O7 Zn3 172.5(3) . 2_656
O6 P2 O7 Zn3 53.0(4) . 2_656
C15 P2 O7 Zn3 -65.1(4) . 2_656
O7 P2 O8 Zn3 49.0(8) . 1_565
O6 P2 O8 Zn3 169.8(7) . 1_565
C15 P2 O8 Zn3 -72.4(8) . 1_565
O10 C28 O9 Zn1 68.5(6) . .
C27 C28 O9 Zn1 -112.3(4) . .
O3 Zn1 O9 C28 178.3(4) 4_556 .
O5 Zn1 O9 C28 58.5(4) . .
O6 Zn1 O9 C28 -52.7(4) 2_646 .
O9 C28 O10 Zn2 -13.0(6) . .
C27 C28 O10 Zn2 167.9(3) . .
O1 Zn2 O10 C28 81.1(4) 2_656 .
O1W Zn2 O10 C28 -167.7(4) . .
O6 Zn2 O10 C28 -38.8(4) 2_646 .
